data_4337536
loop_
_publ_author_name
'Greene, Angelique F.'
'Chandrasekaran, P.'
'Yan, Yong'
'Mague, Joel T.'
'Donahue, James P.'

_publ_section_title
;
 Element misidentification in X-ray crystallography: a reassessment of the
 [MCl2(diazadiene)] (M = Cr, Mo, W) series.
;
_journal_issue 1
_journal_name_full 'Inorganic chemistry'
_journal_page_first 308
_journal_page_last 317
_journal_paper_doi 10.1021/ic402246d
_journal_volume 53
_journal_year 2014
_chemical_formula_moiety 'C8 H20 N, C5 Cl O5 W'
_chemical_formula_sum 'C13 H20 Cl N O5 W'
_chemical_formula_weight 489.60
_chemical_name_systematic
; 
 Tetraethylammonium Chloropentacarbonyltungstate(0) 
;
_space_group_IT_number 15
_symmetry_cell_setting monoclinic
_symmetry_space_group_name_Hall '-C 2yc'
_symmetry_space_group_name_H-M 'C 1 2/c 1'
_atom_sites_solution_hydrogens geom
_atom_sites_solution_primary Patterson
_atom_sites_solution_secondary difmap
_audit_creation_method SHELXL-97
_cell_angle_alpha 90.00
_cell_angle_beta 102.966(1)
_cell_angle_gamma 90.00
_cell_formula_units_Z 4
_cell_length_a 12.3637(9)
_cell_length_b 7.6175(6)
_cell_length_c 18.3320(14)
_cell_measurement_reflns_used 9689
_cell_measurement_temperature 100(2)
_cell_measurement_theta_max 29.14
_cell_measurement_theta_min 2.28
_cell_volume 1682.5(2)
_computing_cell_refinement 'Bruker SAINT (Bruker-AXS 2009a)'
_computing_data_collection 'Bruker APEX2 (Bruker-AXS, 2009)'
_computing_data_reduction 'Bruker SAINT (Bruker-AXS 2009a)'
_computing_molecular_graphics 'Bruker SHELXTL(Bruker-AXS 2008)'
_computing_publication_material 'Bruker SHELXTL(Bruker-AXS 2008)'
_computing_structure_refinement 'SHELXL (Sheldrick, 2008)'
_computing_structure_solution 'SHELXS (Sheldrick, 2008)'
_diffrn_ambient_temperature 100(2)
_diffrn_measured_fraction_theta_full 0.985
_diffrn_measured_fraction_theta_max 0.985
_diffrn_measurement_device_type 'Bruker APEX-I CCD'
_diffrn_measurement_method '\f and \w scans'
_diffrn_radiation_monochromator graphite
_diffrn_radiation_source 'fine-focus sealed tube'
_diffrn_radiation_type MoK\a
_diffrn_radiation_wavelength 0.71073
_diffrn_reflns_av_R_equivalents 0.0249
_diffrn_reflns_av_sigmaI/netI 0.0150
_diffrn_reflns_limit_h_max 16
_diffrn_reflns_limit_h_min -16
_diffrn_reflns_limit_k_max 10
_diffrn_reflns_limit_k_min -10
_diffrn_reflns_limit_l_max 24
_diffrn_reflns_limit_l_min -24
_diffrn_reflns_number 14468
_diffrn_reflns_theta_full 29.15
_diffrn_reflns_theta_max 29.15
_diffrn_reflns_theta_min 2.28
_exptl_absorpt_coefficient_mu 7.042
_exptl_absorpt_correction_T_max 0.7659
_exptl_absorpt_correction_T_min 0.2527
_exptl_absorpt_correction_type 'integration numerical Gaussian'
_exptl_absorpt_process_details 'SADABS (Sheldrick, 2008a)'
_exptl_crystal_colour yellow
_exptl_crystal_density_diffrn 1.933
_exptl_crystal_density_method 'not measured'
_exptl_crystal_description Plate
_exptl_crystal_F_000 944
_exptl_crystal_size_max 0.26
_exptl_crystal_size_mid 0.14
_exptl_crystal_size_min 0.07
_refine_diff_density_max 0.862
_refine_diff_density_min -0.644
_refine_diff_density_rms 0.085
_refine_ls_extinction_method none
_refine_ls_goodness_of_fit_ref 1.090
_refine_ls_hydrogen_treatment constr
_refine_ls_matrix_type full
_refine_ls_number_parameters 101
_refine_ls_number_reflns 2230
_refine_ls_number_restraints 3
_refine_ls_restrained_S_all 1.181
_refine_ls_R_factor_all 0.0175
_refine_ls_R_factor_gt 0.0141
_refine_ls_shift/su_max 0.003
_refine_ls_shift/su_mean 0.000
_refine_ls_structure_factor_coef Fsqd
_refine_ls_weighting_details 'calc w=1/[\s^2^(Fo^2^)+(0.0116P)^2^+3.3000P] where P=(Fo^2^+2Fc^2^)/3'
_refine_ls_weighting_scheme calc
_refine_ls_wR_factor_gt 0.0324
_refine_ls_wR_factor_ref 0.0342
_reflns_number_gt 1934
_reflns_number_total 2230
_reflns_threshold_expression >2sigma(I)
_cod_data_source_file ic402246d_si_003.cif
_cod_data_source_block jpd331_0m
_cod_depositor_comments
;
The following automatic conversions were performed:

'_symmetry_cell_setting' value 'Monoclinic' changed to 'monoclinic'
according to
/usr/data/users/saulius/automatic-downloads/current/ACS/lib/dictionaries/cif_core.dic
dictionary named 'cif_core.dic' version 2.4.2 from 2011-04-26.

Automatic conversion script
Id: cif_fix_values 2281 2013-09-26 08:29:07Z andrius 
;
_cod_original_sg_symbol_H-M C2/c
_cod_database_code 4337536

loop_
_symmetry_equiv_pos_as_xyz
'x, y, z'
'-x, y, -z+1/2'
'x+1/2, y+1/2, z'
'-x+1/2, y+1/2, -z+1/2'
'-x, -y, -z'
'x, -y, z-1/2'
'-x+1/2, -y+1/2, -z'
'x+1/2, -y+1/2, z-1/2'

loop_
_atom_site_label
_atom_site_type_symbol
_atom_site_fract_x
_atom_site_fract_y
_atom_site_fract_z
_atom_site_U_iso_or_equiv
_atom_site_adp_type
_atom_site_occupancy
_atom_site_symmetry_multiplicity
_atom_site_calc_flag
_atom_site_refinement_flags
W1 W 0.7500 0.2500 1.0000 0.01699(4) Uani 1 2 d SD
Cl1 Cl 0.80894(10) 0.34749(17) 1.14161(7) 0.0184(2) Uani 0.50 1 d P
O1 O 0.76500(14) 0.6359(2) 0.93575(10) 0.0303(4) Uani 1 1 d .
O2 O 0.49455(14) 0.2968(3) 1.00165(10) 0.0301(4) Uani 1 1 d .
O3 O 0.6826(4) 0.1290(7) 0.8353(2) 0.0303(4) Uani 0.50 1 d PD
N1 N 0.5000 0.6541(3) 0.7500 0.0158(5) Uani 1 2 d S
C1 C 0.75954(17) 0.5005(3) 0.96083(13) 0.0214(4) Uani 1 1 d .
C2 C 0.58605(19) 0.2822(3) 1.00078(12) 0.0211(4) Uani 1 1 d .
C3 C 0.7074(4) 0.1700(6) 0.8955(2) 0.0214(4) Uani 0.50 1 d PD
C4 C 0.52894(18) 0.7673(3) 0.82003(12) 0.0186(4) Uani 1 1 d .
H4A H 0.5986 0.8313 0.8200 0.022 Uiso 1 1 calc R
H4B H 0.5432 0.6894 0.8644 0.022 Uiso 1 1 calc R
C5 C 0.44031(19) 0.9000(3) 0.82798(13) 0.0228(4) Uani 1 1 d .
H5A H 0.4265 0.9796 0.7849 0.034 Uiso 1 1 calc R
H5B H 0.4658 0.9677 0.8741 0.034 Uiso 1 1 calc R
H5C H 0.3716 0.8380 0.8301 0.034 Uiso 1 1 calc R
C6 C 0.60145(17) 0.5411(3) 0.74997(12) 0.0191(4) Uani 1 1 d .
H6A H 0.6649 0.6194 0.7487 0.023 Uiso 1 1 calc R
H6B H 0.6200 0.4745 0.7975 0.023 Uiso 1 1 calc R
C7 C 0.58857(19) 0.4124(3) 0.68562(13) 0.0244(4) Uani 1 1 d .
H7A H 0.5250 0.3354 0.6855 0.037 Uiso 1 1 calc R
H7B H 0.6561 0.3415 0.6915 0.037 Uiso 1 1 calc R
H7C H 0.5762 0.4771 0.6382 0.037 Uiso 1 1 calc R

loop_
_atom_site_aniso_label
_atom_site_aniso_U_11
_atom_site_aniso_U_22
_atom_site_aniso_U_33
_atom_site_aniso_U_23
_atom_site_aniso_U_13
_atom_site_aniso_U_12
W1 0.01520(6) 0.01578(6) 0.02002(7) -0.00199(4) 0.00401(4) -0.00107(4)
Cl1 0.0196(5) 0.0189(5) 0.0157(5) -0.0028(5) 0.0016(5) -0.0015(4)
O1 0.0331(8) 0.0234(8) 0.0319(9) 0.0010(7) 0.0021(7) -0.0044(7)
O2 0.0197(8) 0.0433(10) 0.0277(9) 0.0044(8) 0.0059(7) 0.0017(7)
O3 0.0331(8) 0.0234(8) 0.0319(9) 0.0010(7) 0.0021(7) -0.0044(7)
N1 0.0182(11) 0.0120(11) 0.0169(11) 0.000 0.0035(9) 0.000
C1 0.0171(8) 0.0195(9) 0.0267(10) -0.0029(8) 0.0034(8) -0.0013(7)
C2 0.0241(10) 0.0217(10) 0.0171(10) -0.0005(8) 0.0036(8) -0.0018(8)
C3 0.0171(8) 0.0195(9) 0.0267(10) -0.0029(8) 0.0034(8) -0.0013(7)
C4 0.0221(10) 0.0168(10) 0.0164(9) -0.0017(7) 0.0034(8) -0.0011(8)
C5 0.0293(11) 0.0171(10) 0.0237(11) -0.0027(8) 0.0097(9) 0.0020(8)
C6 0.0195(9) 0.0154(9) 0.0228(10) 0.0004(8) 0.0054(8) 0.0027(8)
C7 0.0287(11) 0.0187(10) 0.0268(12) -0.0033(9) 0.0087(9) 0.0030(9)

loop_
_atom_type_symbol
_atom_type_description
_atom_type_scat_dispersion_real
_atom_type_scat_dispersion_imag
_atom_type_scat_source
C C 0.0033 0.0016 'International Tables Vol C Tables 4.2.6.8 and 6.1.1.4'
H H 0.0000 0.0000 'International Tables Vol C Tables 4.2.6.8 and 6.1.1.4'
N N 0.0061 0.0033 'International Tables Vol C Tables 4.2.6.8 and 6.1.1.4'
O O 0.0106 0.0060 'International Tables Vol C Tables 4.2.6.8 and 6.1.1.4'
Cl Cl 0.1484 0.1585 'International Tables Vol C Tables 4.2.6.8 and 6.1.1.4'
W W -0.8490 6.8722 'International Tables Vol C Tables 4.2.6.8 and 6.1.1.4'

loop_
_geom_angle_atom_site_label_1
_geom_angle_atom_site_label_2
_geom_angle_atom_site_label_3
_geom_angle
_geom_angle_site_symmetry_1
_geom_angle_site_symmetry_3
C3 W1 C2 90.31(15) . 7_657
C3 W1 C2 89.69(15) . .
C2 W1 C2 179.999(1) 7_657 .
C3 W1 C1 91.66(16) . 7_657
C2 W1 C1 91.48(8) 7_657 7_657
C2 W1 C1 88.52(8) . 7_657
C3 W1 C1 88.34(16) . .
C2 W1 C1 88.52(8) 7_657 .
C2 W1 C1 91.48(8) . .
C1 W1 C1 180.00(12) 7_657 .
C3 W1 Cl1 178.25(15) . .
C2 W1 Cl1 89.15(7) 7_657 .
C2 W1 Cl1 90.85(7) . .
C1 W1 Cl1 86.69(7) 7_657 .
C1 W1 Cl1 93.31(7) . .
C4 N1 C4 110.9(2) . 2_656
C4 N1 C6 106.45(12) . .
C4 N1 C6 110.99(12) 2_656 .
C4 N1 C6 110.99(12) . 2_656
C4 N1 C6 106.45(12) 2_656 2_656
C6 N1 C6 111.1(2) . 2_656
O1 C1 W1 176.6(2) . .
O2 C2 W1 178.7(2) . .
O3 C3 W1 178.1(5) . .
N1 C4 C5 114.79(17) . .
N1 C4 H4A 108.6 . .
C5 C4 H4A 108.6 . .
N1 C4 H4B 108.6 . .
C5 C4 H4B 108.6 . .
H4A C4 H4B 107.5 . .
C4 C5 H5A 109.5 . .
C4 C5 H5B 109.5 . .
H5A C5 H5B 109.5 . .
C4 C5 H5C 109.5 . .
H5A C5 H5C 109.5 . .
H5B C5 H5C 109.5 . .
C7 C6 N1 115.08(17) . .
C7 C6 H6A 108.5 . .
N1 C6 H6A 108.5 . .
C7 C6 H6B 108.5 . .
N1 C6 H6B 108.5 . .
H6A C6 H6B 107.5 . .
C6 C7 H7A 109.5 . .
C6 C7 H7B 109.5 . .
H7A C7 H7B 109.5 . .
C6 C7 H7C 109.5 . .
H7A C7 H7C 109.5 . .
H7B C7 H7C 109.5 . .

loop_
_geom_bond_atom_site_label_1
_geom_bond_atom_site_label_2
_geom_bond_distance
_geom_bond_site_symmetry_2
W1 C3 1.965(4) .
W1 C2 2.045(2) 7_657
W1 C2 2.045(2) .
W1 C1 2.052(2) 7_657
W1 C1 2.052(2) .
W1 Cl1 2.6406(12) .
O1 C1 1.137(3) .
O2 C2 1.140(3) .
O3 C3 1.122(5) .
N1 C4 1.521(2) .
N1 C4 1.521(2) 2_656
N1 C6 1.521(2) .
N1 C6 1.521(2) 2_656
C4 C5 1.521(3) .
C4 H4A 0.9900 .
C4 H4B 0.9900 .
C5 H5A 0.9800 .
C5 H5B 0.9800 .
C5 H5C 0.9800 .
C6 C7 1.515(3) .
C6 H6A 0.9900 .
C6 H6B 0.9900 .
C7 H7A 0.9800 .
C7 H7B 0.9800 .
C7 H7C 0.9800 .
